data_7211764
loop_
_publ_author_name
'Babashkina, Maria G.'
'Safin, Damir A.'
'Bolte, Michael'
'Klein, Axel'

_publ_section_title
;
 Copper(I) complexes with N-thiophosphorylated thioureas and phosphines
 with versatile structures and luminescence
;
_journal_issue 1
_journal_name_full CrystEngComm
_journal_page_first 134
_journal_paper_doi 10.1039/b914163d
_journal_volume 12
_journal_year 2010
_chemical_formula_moiety 'C35 H44 Cu N2 O2 P3 S2'
_chemical_formula_sum 'C35 H44 Cu N2 O2 P3 S2'
_chemical_formula_weight 745.29
_chemical_name_systematic ?
_space_group_IT_number 14
_symmetry_cell_setting monoclinic
_symmetry_space_group_name_Hall '-P 2yn'
_symmetry_space_group_name_H-M 'P 1 21/n 1'
_atom_sites_solution_hydrogens geom
_atom_sites_solution_primary direct
_atom_sites_solution_secondary difmap
_audit_creation_method SHELXL-97
_cell_angle_alpha 90.00
_cell_angle_beta 96.807(2)
_cell_angle_gamma 90.00
_cell_formula_units_Z 4
_cell_length_a 10.3331(3)
_cell_length_b 30.3668(6)
_cell_length_c 11.9019(3)
_cell_measurement_reflns_used 56451
_cell_measurement_temperature 173(2)
_cell_measurement_theta_max 26.6
_cell_measurement_theta_min 2.0
_cell_volume 3708.29(16)
_computing_cell_refinement 'X-Area (Stoe & Cie, 2001)'
_computing_data_collection 'X-Area (Stoe & Cie, 2001)'
_computing_data_reduction 'X-Area (Stoe & Cie, 2001)'
_computing_molecular_graphics 'XP in SHELXTL-Plus (Sheldrick, 1991)'
_computing_publication_material SHELXL97
_computing_structure_refinement 'SHELXL97 (Sheldrick, 2008) '
_computing_structure_solution 'SHELXS97 (Sheldrick, 2008) '
_diffrn_ambient_temperature 173(2)
_diffrn_measured_fraction_theta_full 1.000
_diffrn_measured_fraction_theta_max 0.998
_diffrn_measurement_device_type 'STOE IPDS II two-circle-diffractometer'
_diffrn_measurement_method \w
_diffrn_radiation_monochromator graphite
_diffrn_radiation_source 'fine-focus sealed tube'
_diffrn_radiation_type MoK\a
_diffrn_radiation_wavelength 0.71073
_diffrn_reflns_av_R_equivalents 0.0382
_diffrn_reflns_av_sigmaI/netI 0.0156
_diffrn_reflns_limit_h_max 12
_diffrn_reflns_limit_h_min -12
_diffrn_reflns_limit_k_max 37
_diffrn_reflns_limit_k_min -37
_diffrn_reflns_limit_l_max 14
_diffrn_reflns_limit_l_min -14
_diffrn_reflns_number 58933
_diffrn_reflns_theta_full 25.00
_diffrn_reflns_theta_max 26.15
_diffrn_reflns_theta_min 2.10
_diffrn_standards_number 0
_exptl_absorpt_coefficient_mu 0.864
_exptl_absorpt_correction_T_max 0.7696
_exptl_absorpt_correction_T_min 0.7462
_exptl_absorpt_correction_type multi-scan
_exptl_absorpt_process_details 'MULABS (Spek, 2003; Blessing, 1995)'
_exptl_crystal_colour colourless
_exptl_crystal_density_diffrn 1.335
_exptl_crystal_density_method 'not measured'
_exptl_crystal_description block
_exptl_crystal_F_000 1560
_exptl_crystal_size_max 0.36
_exptl_crystal_size_mid 0.33
_exptl_crystal_size_min 0.32
_refine_diff_density_max 0.275
_refine_diff_density_min -0.303
_refine_diff_density_rms 0.042
_refine_ls_extinction_coef 0.00165(16)
_refine_ls_extinction_expression Fc^*^=kFc[1+0.001xFc^2^\l^3^/sin(2\q)]^-1/4^
_refine_ls_extinction_method SHELXL
_refine_ls_goodness_of_fit_ref 1.072
_refine_ls_hydrogen_treatment mixed
_refine_ls_matrix_type full
_refine_ls_number_parameters 416
_refine_ls_number_reflns 7396
_refine_ls_number_restraints 0
_refine_ls_restrained_S_all 1.072
_refine_ls_R_factor_all 0.0272
_refine_ls_R_factor_gt 0.0257
_refine_ls_shift/su_max 0.029
_refine_ls_shift/su_mean 0.000
_refine_ls_structure_factor_coef Fsqd
_refine_ls_weighting_details 'calc w=1/[\s^2^(Fo^2^)+(0.0281P)^2^+1.9970P] where P=(Fo^2^+2Fc^2^)/3'
_refine_ls_weighting_scheme calc
_refine_ls_wR_factor_gt 0.0633
_refine_ls_wR_factor_ref 0.0642
_reflns_number_gt 7093
_reflns_number_total 7396
_reflns_threshold_expression I>2\s(I)
_cod_data_source_file b914163d.txt
_cod_data_source_block safin35
_cod_depositor_comments
;
The following automatic conversions were performed:

'_symmetry_cell_setting' value 'Monoclinic' changed to 'monoclinic'
according to /home/saulius/struct/CIF-dictionaries/cif_core.dic
dictionary named 'cif_core.dic' version 2.4.2 from 2011-04-26.

Automatic conversion script
Id: cif_fix_values 1891 2012-01-12 08:04:46Z andrius 
;
_cod_original_sg_symbol_H-M 'P 21/n'
_cod_database_code 7211764

loop_
_symmetry_equiv_pos_as_xyz
'x, y, z'
'-x+1/2, y+1/2, -z+1/2'
'-x, -y, -z'
'x-1/2, -y-1/2, z-1/2'

loop_
_atom_site_label
_atom_site_type_symbol
_atom_site_fract_x
_atom_site_fract_y
_atom_site_fract_z
_atom_site_U_iso_or_equiv
_atom_site_adp_type
_atom_site_occupancy
_atom_site_symmetry_multiplicity
_atom_site_calc_flag
_atom_site_refinement_flags
Cu1 Cu 0.515116(17) 0.629206(6) 0.606377(14) 0.02084(6) Uani 1 1 d .
S1 S 0.44822(4) 0.647069(12) 0.78423(3) 0.02290(8) Uani 1 1 d .
S2 S 0.57563(4) 0.555603(12) 0.61519(3) 0.02277(8) Uani 1 1 d .
P1 P 0.45683(4) 0.586767(12) 0.84715(3) 0.02031(8) Uani 1 1 d .
P2 P 0.68365(4) 0.669393(12) 0.55677(3) 0.02241(9) Uani 1 1 d .
P3 P 0.36439(4) 0.644570(12) 0.45372(3) 0.02122(8) Uani 1 1 d .
O1 O 0.37149(11) 0.58755(3) 0.94929(9) 0.0267(2) Uani 1 1 d .
O2 O 0.59926(10) 0.57244(4) 0.89954(9) 0.0279(2) Uani 1 1 d .
N1 N 0.39961(13) 0.54627(4) 0.76954(10) 0.0237(3) Uani 1 1 d .
N2 N 0.39447(14) 0.49564(4) 0.62936(12) 0.0287(3) Uani 1 1 d .
C1 C 0.44808(14) 0.53202(5) 0.67854(12) 0.0219(3) Uani 1 1 d .
C2 C 0.2811(2) 0.47453(6) 0.66577(17) 0.0432(5) Uani 1 1 d .
H2A H 0.2985 0.4671 0.7463 0.065 Uiso 1 1 calc R
H2B H 0.2615 0.4476 0.6218 0.065 Uiso 1 1 calc R
H2C H 0.2064 0.4946 0.6539 0.065 Uiso 1 1 calc R
C3 C 0.70413(17) 0.60295(6) 0.93698(17) 0.0395(4) Uani 1 1 d .
H3 H 0.6863 0.6318 0.8975 0.047 Uiso 1 1 calc R
C4 C 0.8268(2) 0.58350(9) 0.9012(3) 0.0796(9) Uani 1 1 d .
H4A H 0.8490 0.5565 0.9442 0.119 Uiso 1 1 calc R
H4B H 0.8982 0.6047 0.9158 0.119 Uiso 1 1 calc R
H4C H 0.8130 0.5766 0.8202 0.119 Uiso 1 1 calc R
C5 C 0.7066(3) 0.60992(10) 1.0630(2) 0.0784(9) Uani 1 1 d .
H5A H 0.6213 0.6206 1.0793 0.118 Uiso 1 1 calc R
H5B H 0.7736 0.6317 1.0887 0.118 Uiso 1 1 calc R
H5C H 0.7266 0.5820 1.1025 0.118 Uiso 1 1 calc R
C6 C 0.33185(17) 0.54655(5) 1.00163(13) 0.0286(3) Uani 1 1 d .
H6 H 0.3758 0.5210 0.9693 0.034 Uiso 1 1 calc R
C7 C 0.3740(2) 0.54928(7) 1.12668(15) 0.0480(5) Uani 1 1 d .
H7A H 0.4686 0.5536 1.1399 0.072 Uiso 1 1 calc R
H7B H 0.3508 0.5219 1.1631 0.072 Uiso 1 1 calc R
H7C H 0.3302 0.5742 1.1586 0.072 Uiso 1 1 calc R
C8 C 0.1866(2) 0.54242(7) 0.9726(2) 0.0541(6) Uani 1 1 d .
H8A H 0.1437 0.5681 1.0014 0.081 Uiso 1 1 calc R
H8B H 0.1562 0.5156 1.0072 0.081 Uiso 1 1 calc R
H8C H 0.1654 0.5408 0.8902 0.081 Uiso 1 1 calc R
C9 C 0.69024(16) 0.66409(5) 0.40283(13) 0.0294(3) Uani 1 1 d .
H9A H 0.7658 0.6810 0.3822 0.035 Uiso 1 1 calc R
H9B H 0.7043 0.6328 0.3847 0.035 Uiso 1 1 calc R
C10 C 0.56620(16) 0.68045(5) 0.33102(13) 0.0290(3) Uani 1 1 d .
H10A H 0.5868 0.6857 0.2530 0.035 Uiso 1 1 calc R
H10B H 0.5412 0.7091 0.3618 0.035 Uiso 1 1 calc R
C11 C 0.44815(15) 0.64935(5) 0.32539(13) 0.0261(3) Uani 1 1 d .
H11A H 0.4774 0.6196 0.3058 0.031 Uiso 1 1 calc R
H11B H 0.3834 0.6592 0.2624 0.031 Uiso 1 1 calc R
C21 C 0.84675(15) 0.65287(6) 0.61736(15) 0.0311(3) Uani 1 1 d .
C22 C 0.89987(19) 0.61401(7) 0.58024(19) 0.0474(5) Uani 1 1 d .
H22 H 0.8544 0.5981 0.5190 0.057 Uiso 1 1 calc R
C23 C 1.0184(2) 0.59827(9) 0.6318(3) 0.0658(7) Uani 1 1 d .
H23 H 1.0537 0.5719 0.6051 0.079 Uiso 1 1 calc R
C24 C 1.0843(2) 0.62026(10) 0.7199(3) 0.0702(9) Uani 1 1 d .
H24 H 1.1654 0.6093 0.7548 0.084 Uiso 1 1 calc R
C25 C 1.0335(2) 0.65860(10) 0.7588(2) 0.0639(7) Uani 1 1 d .
H25 H 1.0798 0.6739 0.8207 0.077 Uiso 1 1 calc R
C26 C 0.91461(19) 0.67517(7) 0.70797(17) 0.0437(5) Uani 1 1 d .
H26 H 0.8802 0.7016 0.7352 0.052 Uiso 1 1 calc R
C31 C 0.68016(16) 0.72941(5) 0.56893(13) 0.0266(3) Uani 1 1 d .
C32 C 0.57041(17) 0.74906(6) 0.60378(15) 0.0334(4) Uani 1 1 d .
H32 H 0.5030 0.7312 0.6272 0.040 Uiso 1 1 calc R
C33 C 0.5582(2) 0.79467(6) 0.60470(18) 0.0459(5) Uani 1 1 d .
H33 H 0.4826 0.8079 0.6284 0.055 Uiso 1 1 calc R
C34 C 0.6561(2) 0.82076(6) 0.57110(18) 0.0491(5) Uani 1 1 d .
H34 H 0.6478 0.8519 0.5718 0.059 Uiso 1 1 calc R
C35 C 0.7660(2) 0.80179(6) 0.53659(16) 0.0444(5) Uani 1 1 d .
H35 H 0.8331 0.8199 0.5136 0.053 Uiso 1 1 calc R
C36 C 0.77894(18) 0.75632(6) 0.53542(15) 0.0350(4) Uani 1 1 d .
H36 H 0.8550 0.7434 0.5118 0.042 Uiso 1 1 calc R
C41 C 0.27830(15) 0.69664(5) 0.46294(13) 0.0248(3) Uani 1 1 d .
C42 C 0.25588(18) 0.72758(6) 0.37617(15) 0.0347(4) Uani 1 1 d .
H42 H 0.2889 0.7227 0.3060 0.042 Uiso 1 1 calc R
C43 C 0.1853(2) 0.76558(6) 0.39215(16) 0.0425(4) Uani 1 1 d .
H43 H 0.1709 0.7866 0.3330 0.051 Uiso 1 1 calc R
C44 C 0.13614(19) 0.77297(6) 0.49314(17) 0.0404(4) Uani 1 1 d .
H44 H 0.0872 0.7989 0.5032 0.049 Uiso 1 1 calc R
C45 C 0.15829(19) 0.74251(6) 0.57985(16) 0.0398(4) Uani 1 1 d .
H45 H 0.1245 0.7475 0.6496 0.048 Uiso 1 1 calc R
C46 C 0.22965(16) 0.70481(5) 0.56503(14) 0.0313(3) Uani 1 1 d .
H46 H 0.2456 0.6843 0.6253 0.038 Uiso 1 1 calc R
C51 C 0.23355(15) 0.60678(5) 0.39760(12) 0.0247(3) Uani 1 1 d .
C52 C 0.25871(16) 0.56186(5) 0.40315(14) 0.0307(3) Uani 1 1 d .
H52 H 0.3392 0.5516 0.4409 0.037 Uiso 1 1 calc R
C53 C 0.16768(18) 0.53175(6) 0.35421(17) 0.0379(4) Uani 1 1 d .
H53 H 0.1860 0.5011 0.3587 0.046 Uiso 1 1 calc R
C54 C 0.05064(18) 0.54640(7) 0.29914(17) 0.0411(4) Uani 1 1 d .
H54 H -0.0109 0.5259 0.2640 0.049 Uiso 1 1 calc R
C55 C 0.02335(18) 0.59087(7) 0.29535(19) 0.0483(5) Uani 1 1 d .
H55 H -0.0582 0.6009 0.2592 0.058 Uiso 1 1 calc R
C56 C 0.11397(17) 0.62109(6) 0.34392(17) 0.0393(4) Uani 1 1 d .
H56 H 0.0943 0.6517 0.3405 0.047 Uiso 1 1 calc R
H2 H 0.4197(18) 0.4869(6) 0.5688(17) 0.030(5) Uiso 1 1 d .

loop_
_atom_site_aniso_label
_atom_site_aniso_U_11
_atom_site_aniso_U_22
_atom_site_aniso_U_33
_atom_site_aniso_U_23
_atom_site_aniso_U_13
_atom_site_aniso_U_12
Cu1 0.02137(10) 0.01945(10) 0.02147(10) 0.00209(6) 0.00151(7) -0.00113(6)
S1 0.02876(19) 0.01896(17) 0.02074(17) -0.00056(13) 0.00195(14) 0.00011(13)
S2 0.02487(18) 0.01890(17) 0.02544(18) -0.00153(13) 0.00672(14) 0.00013(13)
P1 0.02337(18) 0.01908(18) 0.01836(17) -0.00128(13) 0.00197(14) -0.00182(14)
P2 0.02092(18) 0.02150(18) 0.02472(19) 0.00023(14) 0.00230(14) -0.00334(14)
P3 0.02198(18) 0.02088(18) 0.02007(18) 0.00160(14) -0.00059(14) 0.00126(14)
O1 0.0375(6) 0.0218(5) 0.0224(5) -0.0019(4) 0.0101(4) -0.0028(4)
O2 0.0269(6) 0.0236(5) 0.0314(6) 0.0029(4) -0.0037(4) -0.0015(4)
N1 0.0283(6) 0.0214(6) 0.0220(6) -0.0030(5) 0.0050(5) -0.0051(5)
N2 0.0381(8) 0.0241(7) 0.0254(7) -0.0069(5) 0.0098(6) -0.0093(6)
C1 0.0257(7) 0.0178(7) 0.0217(7) 0.0009(5) 0.0015(5) 0.0004(5)
C2 0.0511(11) 0.0398(10) 0.0414(10) -0.0122(8) 0.0167(9) -0.0237(9)
C3 0.0300(9) 0.0345(9) 0.0494(11) 0.0135(8) -0.0137(8) -0.0096(7)
C4 0.0307(11) 0.0692(17) 0.139(3) 0.0370(17) 0.0088(14) 0.0005(11)
C5 0.095(2) 0.0822(19) 0.0494(14) 0.0021(13) -0.0285(13) -0.0426(17)
C6 0.0391(9) 0.0230(7) 0.0247(8) 0.0030(6) 0.0079(6) -0.0008(6)
C7 0.0677(14) 0.0504(12) 0.0255(9) 0.0070(8) 0.0042(9) -0.0063(10)
C8 0.0459(12) 0.0477(12) 0.0678(14) 0.0164(10) 0.0026(10) -0.0155(10)
C9 0.0289(8) 0.0314(8) 0.0289(8) -0.0037(6) 0.0075(6) -0.0055(6)
C10 0.0356(9) 0.0304(8) 0.0212(7) 0.0026(6) 0.0042(6) -0.0063(7)
C11 0.0292(8) 0.0280(8) 0.0206(7) -0.0005(6) 0.0007(6) 0.0000(6)
C21 0.0225(7) 0.0352(9) 0.0354(9) 0.0097(7) 0.0031(6) -0.0040(6)
C22 0.0352(10) 0.0500(12) 0.0571(12) 0.0060(10) 0.0060(9) 0.0117(9)
C23 0.0403(12) 0.0722(17) 0.0873(18) 0.0320(14) 0.0171(12) 0.0229(11)
C24 0.0249(10) 0.094(2) 0.0902(19) 0.0599(17) 0.0011(11) 0.0013(11)
C25 0.0423(12) 0.0857(18) 0.0575(14) 0.0340(13) -0.0202(10) -0.0270(12)
C26 0.0372(10) 0.0510(11) 0.0403(10) 0.0120(9) -0.0066(8) -0.0122(8)
C31 0.0306(8) 0.0241(7) 0.0239(7) 0.0005(6) -0.0021(6) -0.0043(6)
C32 0.0352(9) 0.0295(8) 0.0344(9) -0.0040(7) -0.0004(7) -0.0018(7)
C33 0.0504(11) 0.0328(10) 0.0521(12) -0.0078(8) -0.0037(9) 0.0093(8)
C34 0.0733(15) 0.0240(9) 0.0454(11) 0.0016(8) -0.0119(10) -0.0019(9)
C35 0.0619(13) 0.0314(9) 0.0377(10) 0.0067(8) -0.0037(9) -0.0180(9)
C36 0.0399(9) 0.0321(9) 0.0328(9) 0.0020(7) 0.0033(7) -0.0115(7)
C41 0.0246(7) 0.0227(7) 0.0262(7) 0.0012(6) -0.0008(6) 0.0010(6)
C42 0.0457(10) 0.0300(9) 0.0282(8) 0.0046(7) 0.0041(7) 0.0092(7)
C43 0.0568(12) 0.0307(9) 0.0398(10) 0.0104(8) 0.0043(9) 0.0146(8)
C44 0.0430(10) 0.0291(9) 0.0503(11) 0.0035(8) 0.0102(8) 0.0126(8)
C45 0.0448(10) 0.0361(9) 0.0411(10) 0.0019(8) 0.0160(8) 0.0103(8)
C46 0.0330(8) 0.0293(8) 0.0320(8) 0.0055(7) 0.0062(7) 0.0052(7)
C51 0.0236(7) 0.0280(8) 0.0221(7) 0.0015(6) 0.0006(6) -0.0007(6)
C52 0.0257(8) 0.0292(8) 0.0362(9) -0.0015(7) -0.0008(6) 0.0005(6)
C53 0.0345(9) 0.0300(9) 0.0493(11) -0.0064(8) 0.0050(8) -0.0045(7)
C54 0.0289(9) 0.0457(11) 0.0478(11) -0.0088(8) 0.0012(8) -0.0129(8)
C55 0.0271(9) 0.0519(12) 0.0614(13) 0.0036(10) -0.0139(9) -0.0028(8)
C56 0.0297(9) 0.0336(9) 0.0511(11) 0.0051(8) -0.0094(8) 0.0015(7)

loop_
_atom_type_symbol
_atom_type_description
_atom_type_scat_dispersion_real
_atom_type_scat_dispersion_imag
_atom_type_scat_source
C C 0.0033 0.0016 'International Tables Vol C Tables 4.2.6.8 and 6.1.1.4'
H H 0.0000 0.0000 'International Tables Vol C Tables 4.2.6.8 and 6.1.1.4'
Cu Cu 0.3201 1.2651 'International Tables Vol C Tables 4.2.6.8 and 6.1.1.4'
N N 0.0061 0.0033 'International Tables Vol C Tables 4.2.6.8 and 6.1.1.4'
O O 0.0106 0.0060 'International Tables Vol C Tables 4.2.6.8 and 6.1.1.4'
P P 0.1023 0.0942 'International Tables Vol C Tables 4.2.6.8 and 6.1.1.4'
S S 0.1246 0.1234 'International Tables Vol C Tables 4.2.6.8 and 6.1.1.4'

loop_
_geom_angle_atom_site_label_1
_geom_angle_atom_site_label_2
_geom_angle_atom_site_label_3
_geom_angle
P2 Cu1 P3 98.909(15)
P2 Cu1 S2 108.658(15)
P3 Cu1 S2 112.668(15)
P2 Cu1 S1 115.180(15)
P3 Cu1 S1 114.743(15)
S2 Cu1 S1 106.627(14)
P1 S1 Cu1 96.994(18)
C1 S2 Cu1 101.61(5)
O1 P1 O2 106.07(6)
O1 P1 N1 104.60(6)
O2 P1 N1 106.04(7)
O1 P1 S1 105.82(4)
O2 P1 S1 113.59(4)
N1 P1 S1 119.60(5)
C21 P2 C31 105.60(8)
C21 P2 C9 103.13(8)
C31 P2 C9 99.70(7)
C21 P2 Cu1 116.91(5)
C31 P2 Cu1 119.61(6)
C9 P2 Cu1 109.37(5)
C41 P3 C51 102.72(7)
C41 P3 C11 105.13(7)
C51 P3 C11 98.34(7)
C41 P3 Cu1 114.73(5)
C51 P3 Cu1 124.16(5)
C11 P3 Cu1 109.25(5)
C6 O1 P1 121.34(9)
C3 O2 P1 124.56(10)
C1 N1 P1 124.96(11)
C1 N2 C2 122.86(14)
C1 N2 H2 118.9(13)
C2 N2 H2 117.6(13)
N1 C1 N2 116.86(13)
N1 C1 S2 126.81(11)
N2 C1 S2 116.33(11)
N2 C2 H2A 109.5
N2 C2 H2B 109.5
H2A C2 H2B 109.5
N2 C2 H2C 109.5
H2A C2 H2C 109.5
H2B C2 H2C 109.5
O2 C3 C4 106.56(18)
O2 C3 C5 108.51(16)
C4 C3 C5 114.8(2)
O2 C3 H3 108.9
C4 C3 H3 108.9
C5 C3 H3 108.9
C3 C4 H4A 109.5
C3 C4 H4B 109.5
H4A C4 H4B 109.5
C3 C4 H4C 109.5
H4A C4 H4C 109.5
H4B C4 H4C 109.5
C3 C5 H5A 109.5
C3 C5 H5B 109.5
H5A C5 H5B 109.5
C3 C5 H5C 109.5
H5A C5 H5C 109.5
H5B C5 H5C 109.5
O1 C6 C7 108.05(14)
O1 C6 C8 107.05(14)
C7 C6 C8 113.36(17)
O1 C6 H6 109.4
C7 C6 H6 109.4
C8 C6 H6 109.4
C6 C7 H7A 109.5
C6 C7 H7B 109.5
H7A C7 H7B 109.5
C6 C7 H7C 109.5
H7A C7 H7C 109.5
H7B C7 H7C 109.5
C6 C8 H8A 109.5
C6 C8 H8B 109.5
H8A C8 H8B 109.5
C6 C8 H8C 109.5
H8A C8 H8C 109.5
H8B C8 H8C 109.5
C10 C9 P2 113.39(11)
C10 C9 H9A 108.9
P2 C9 H9A 108.9
C10 C9 H9B 108.9
P2 C9 H9B 108.9
H9A C9 H9B 107.7
C9 C10 C11 115.52(13)
C9 C10 H10A 108.4
C11 C10 H10A 108.4
C9 C10 H10B 108.4
C11 C10 H10B 108.4
H10A C10 H10B 107.5
C10 C11 P3 117.32(11)
C10 C11 H11A 108.0
P3 C11 H11A 108.0
C10 C11 H11B 108.0
P3 C11 H11B 108.0
H11A C11 H11B 107.2
C26 C21 C22 118.45(18)
C26 C21 P2 122.01(15)
C22 C21 P2 119.17(14)
C23 C22 C21 120.7(2)
C23 C22 H22 119.6
C21 C22 H22 119.6
C24 C23 C22 120.5(3)
C24 C23 H23 119.7
C22 C23 H23 119.7
C23 C24 C25 119.9(2)
C23 C24 H24 120.0
C25 C24 H24 120.0
C24 C25 C26 120.5(2)
C24 C25 H25 119.7
C26 C25 H25 119.7
C21 C26 C25 119.8(2)
C21 C26 H26 120.1
C25 C26 H26 120.1
C32 C31 C36 118.88(16)
C32 C31 P2 118.46(12)
C36 C31 P2 122.44(13)
C31 C32 C33 120.57(17)
C31 C32 H32 119.7
C33 C32 H32 119.7
C34 C33 C32 119.90(19)
C34 C33 H33 120.0
C32 C33 H33 120.0
C35 C34 C33 120.29(18)
C35 C34 H34 119.9
C33 C34 H34 119.9
C34 C35 C36 120.15(18)
C34 C35 H35 119.9
C36 C35 H35 119.9
C35 C36 C31 120.21(18)
C35 C36 H36 119.9
C31 C36 H36 119.9
C46 C41 C42 118.75(15)
C46 C41 P3 115.88(12)
C42 C41 P3 125.36(13)
C43 C42 C41 120.11(16)
C43 C42 H42 119.9
C41 C42 H42 119.9
C44 C43 C42 120.55(16)
C44 C43 H43 119.7
C42 C43 H43 119.7
C43 C44 C45 119.74(16)
C43 C44 H44 120.1
C45 C44 H44 120.1
C46 C45 C44 120.07(17)
C46 C45 H45 120.0
C44 C45 H45 120.0
C45 C46 C41 120.79(15)
C45 C46 H46 119.6
C41 C46 H46 119.6
C52 C51 C56 118.66(15)
C52 C51 P3 118.07(12)
C56 C51 P3 123.14(13)
C51 C52 C53 120.86(16)
C51 C52 H52 119.6
C53 C52 H52 119.6
C54 C53 C52 119.92(17)
C54 C53 H53 120.0
C52 C53 H53 120.0
C55 C54 C53 119.72(17)
C55 C54 H54 120.1
C53 C54 H54 120.1
C54 C55 C56 120.58(17)
C54 C55 H55 119.7
C56 C55 H55 119.7
C55 C56 C51 120.22(17)
C55 C56 H56 119.9
C51 C56 H56 119.9

loop_
_geom_bond_atom_site_label_1
_geom_bond_atom_site_label_2
_geom_bond_distance
Cu1 P2 2.2615(4)
Cu1 P3 2.2965(4)
Cu1 S2 2.3199(4)
Cu1 S1 2.3664(4)
S1 P1 1.9764(5)
S2 C1 1.7475(15)
P1 O1 1.5844(11)
P1 O2 1.5895(11)
P1 N1 1.6081(12)
P2 C21 1.8232(17)
P2 C31 1.8291(16)
P2 C9 1.8485(16)
P3 C41 1.8240(16)
P3 C51 1.8376(16)
P3 C11 1.8484(16)
O1 C6 1.4719(18)
O2 C3 1.455(2)
N1 C1 1.3189(19)
N2 C1 1.3390(19)
N2 C2 1.446(2)
N2 H2 0.84(2)
C2 H2A 0.9800
C2 H2B 0.9800
C2 H2C 0.9800
C3 C4 1.505(3)
C3 C5 1.512(3)
C3 H3 1.0000
C4 H4A 0.9800
C4 H4B 0.9800
C4 H4C 0.9800
C5 H5A 0.9800
C5 H5B 0.9800
C5 H5C 0.9800
C6 C7 1.503(2)
C6 C8 1.505(3)
C6 H6 1.0000
C7 H7A 0.9800
C7 H7B 0.9800
C7 H7C 0.9800
C8 H8A 0.9800
C8 H8B 0.9800
C8 H8C 0.9800
C9 C10 1.536(2)
C9 H9A 0.9900
C9 H9B 0.9900
C10 C11 1.538(2)
C10 H10A 0.9900
C10 H10B 0.9900
C11 H11A 0.9900
C11 H11B 0.9900
C21 C26 1.391(3)
C21 C22 1.395(3)
C22 C23 1.388(3)
C22 H22 0.9500
C23 C24 1.356(4)
C23 H23 0.9500
C24 C25 1.380(4)
C24 H24 0.9500
C25 C26 1.398(3)
C25 H25 0.9500
C26 H26 0.9500
C31 C32 1.388(2)
C31 C36 1.402(2)
C32 C33 1.391(3)
C32 H32 0.9500
C33 C34 1.381(3)
C33 H33 0.9500
C34 C35 1.379(3)
C34 H34 0.9500
C35 C36 1.388(3)
C35 H35 0.9500
C36 H36 0.9500
C41 C46 1.391(2)
C41 C42 1.395(2)
C42 C43 1.390(2)
C42 H42 0.9500
C43 C44 1.378(3)
C43 H43 0.9500
C44 C45 1.384(3)
C44 H44 0.9500
C45 C46 1.384(2)
C45 H45 0.9500
C46 H46 0.9500
C51 C52 1.389(2)
C51 C56 1.392(2)
C52 C53 1.389(2)
C52 H52 0.9500
C53 C54 1.379(3)
C53 H53 0.9500
C54 C55 1.379(3)
C54 H54 0.9500
C55 C56 1.387(3)
C55 H55 0.9500
C56 H56 0.9500

loop_
_geom_hbond_atom_site_label_D
_geom_hbond_atom_site_label_H
_geom_hbond_atom_site_label_A
_geom_hbond_distance_DH
_geom_hbond_distance_HA
_geom_hbond_distance_DA
_geom_hbond_angle_DHA
_geom_hbond_site_symmetry_A
N2 H2 S2 0.84(2) 2.55(2) 3.3469(14) 159.9(17) 3_666

loop_
_geom_torsion_atom_site_label_1
_geom_torsion_atom_site_label_2
_geom_torsion_atom_site_label_3
_geom_torsion_atom_site_label_4
_geom_torsion
P2 Cu1 S1 P1 -127.404(19)
P3 Cu1 S1 P1 118.699(19)
S2 Cu1 S1 P1 -6.79(2)
P2 Cu1 S2 C1 169.62(5)
P3 Cu1 S2 C1 -81.83(5)
S1 Cu1 S2 C1 44.90(5)
Cu1 S1 P1 O1 -161.34(5)
Cu1 S1 P1 O2 82.70(5)
Cu1 S1 P1 N1 -43.80(6)
P3 Cu1 P2 C21 -156.39(7)
S2 Cu1 P2 C21 -38.70(7)
S1 Cu1 P2 C21 80.81(7)
P3 Cu1 P2 C31 74.17(6)
S2 Cu1 P2 C31 -168.14(6)
S1 Cu1 P2 C31 -48.63(6)
P3 Cu1 P2 C9 -39.74(6)
S2 Cu1 P2 C9 77.95(6)
S1 Cu1 P2 C9 -162.55(6)
P2 Cu1 P3 C41 -82.27(6)
S2 Cu1 P3 C41 163.13(6)
S1 Cu1 P3 C41 40.86(6)
P2 Cu1 P3 C51 150.46(6)
S2 Cu1 P3 C51 35.86(6)
S1 Cu1 P3 C51 -86.41(6)
P2 Cu1 P3 C11 35.46(6)
S2 Cu1 P3 C11 -79.14(6)
S1 Cu1 P3 C11 158.59(5)
O2 P1 O1 C6 -72.24(12)
N1 P1 O1 C6 39.61(13)
S1 P1 O1 C6 166.80(10)
O1 P1 O2 C3 -94.38(14)
N1 P1 O2 C3 154.78(13)
S1 P1 O2 C3 21.43(14)
O1 P1 N1 C1 -175.49(12)
O2 P1 N1 C1 -63.61(14)
S1 P1 N1 C1 66.35(14)
P1 N1 C1 N2 174.74(12)
P1 N1 C1 S2 -5.1(2)
C2 N2 C1 N1 5.6(2)
C2 N2 C1 S2 -174.51(14)
Cu1 S2 C1 N1 -47.88(14)
Cu1 S2 C1 N2 132.26(11)
P1 O2 C3 C4 -140.18(16)
P1 O2 C3 C5 95.66(19)
P1 O1 C6 C7 125.99(14)
P1 O1 C6 C8 -111.60(15)
C21 P2 C9 C10 -174.66(11)
C31 P2 C9 C10 -65.99(12)
Cu1 P2 C9 C10 60.26(12)
P2 C9 C10 C11 -76.27(16)
C9 C10 C11 P3 72.48(16)
C41 P3 C11 C10 72.02(13)
C51 P3 C11 C10 177.69(12)
Cu1 P3 C11 C10 -51.59(13)
C31 P2 C21 C26 34.09(16)
C9 P2 C21 C26 138.26(15)
Cu1 P2 C21 C26 -101.71(14)
C31 P2 C21 C22 -152.95(15)
C9 P2 C21 C22 -48.78(16)
Cu1 P2 C21 C22 71.25(16)
C26 C21 C22 C23 -0.7(3)
P2 C21 C22 C23 -173.94(17)
C21 C22 C23 C24 0.5(3)
C22 C23 C24 C25 -0.1(4)
C23 C24 C25 C26 -0.2(3)
C22 C21 C26 C25 0.5(3)
P2 C21 C26 C25 173.47(15)
C24 C25 C26 C21 0.0(3)
C21 P2 C31 C32 -137.25(13)
C9 P2 C31 C32 116.07(13)
Cu1 P2 C31 C32 -2.90(15)
C21 P2 C31 C36 48.23(15)
C9 P2 C31 C36 -58.45(15)
Cu1 P2 C31 C36 -177.42(11)
C36 C31 C32 C33 0.4(3)
P2 C31 C32 C33 -174.27(14)
C31 C32 C33 C34 -0.2(3)
C32 C33 C34 C35 0.0(3)
C33 C34 C35 C36 0.0(3)
C34 C35 C36 C31 0.2(3)
C32 C31 C36 C35 -0.4(2)
P2 C31 C36 C35 174.06(14)
C51 P3 C41 C46 90.41(13)
C11 P3 C41 C46 -167.16(12)
Cu1 P3 C41 C46 -47.13(14)
C51 P3 C41 C42 -88.10(16)
C11 P3 C41 C42 14.32(17)
Cu1 P3 C41 C42 134.36(14)
C46 C41 C42 C43 -0.5(3)
P3 C41 C42 C43 178.02(15)
C41 C42 C43 C44 -0.5(3)
C42 C43 C44 C45 0.7(3)
C43 C44 C45 C46 0.0(3)
C44 C45 C46 C41 -1.0(3)
C42 C41 C46 C45 1.2(3)
P3 C41 C46 C45 -177.46(15)
C41 P3 C51 C52 -165.95(13)
C11 P3 C51 C52 86.38(13)
Cu1 P3 C51 C52 -33.76(15)
C41 P3 C51 C56 18.09(16)
C11 P3 C51 C56 -89.58(16)
Cu1 P3 C51 C56 150.28(13)
C56 C51 C52 C53 1.3(3)
P3 C51 C52 C53 -174.86(14)
C51 C52 C53 C54 0.1(3)
C52 C53 C54 C55 -1.6(3)
C53 C54 C55 C56 1.7(3)
C54 C55 C56 C51 -0.3(3)
C52 C51 C56 C55 -1.2(3)
P3 C51 C56 C55 174.76(16)
